data_1526282
loop_
_publ_author_name
'Pouillerie, C.'
'Suard, E.'
'Delmas, C.'

_publ_section_title
;
 Structural characterization of Li1-z-x Ni1+z O2 by neutron diffraction
;
_journal_name_full 'Journal of Solid State Chemistry'
_journal_page_first 187
_journal_page_last 197
_journal_volume 158
_journal_year 2001
_chemical_formula_sum 'Li0.63 Ni1.02 O2'
_chemical_name_systematic '(Li0.63 Ni0.022) Ni0.998 O2'
_space_group_IT_number 12
_symmetry_space_group_name_Hall '-C 2y'
_symmetry_space_group_name_H-M 'C 1 2/m 1'
_cell_angle_alpha 90
_cell_angle_beta 109.816
_cell_angle_gamma 90
_cell_formula_units_Z 2
_cell_length_a 4.9894
_cell_length_b 2.8247
_cell_length_c 5.0656
_cell_volume 67.165
_citation_journal_id_ASTM JSSCBI
_cod_data_source_file Pouillerie_JSSCBI_2001_1542.cif
_cod_data_source_block Li0.63Ni1.02O2
_cod_original_cell_volume 67.16491
_cod_database_code 1526282

loop_
_symmetry_equiv_pos_as_xyz
x,y,z
-x,y,-z
-x,-y,-z
x,-y,z
x+1/2,y+1/2,z
-x+1/2,y+1/2,-z
-x+1/2,-y+1/2,-z
x+1/2,-y+1/2,z

loop_
_atom_site_label
_atom_site_type_symbol
_atom_site_fract_x
_atom_site_fract_y
_atom_site_fract_z
_atom_site_occupancy
_atom_site_U_iso_or_equiv
Ni2 Ni+3 0 0 0 0.998 0.0
O1 O-2 0.734 0 0.211 1 0.0
Ni1 Ni+2 0 0.5 0.5 0.022 0.0
Li1 Li+1 0 0.5 0.5 0.63 0.0
